data_7227221
loop_
_publ_author_name
'Yoshida, Junya'
'Ueda, Akira'
'Kumai, Reiji'
'Murakami, Youichi'
'Mori, Hatsumi'

_publ_section_title
;
 Anion substitution in hydrogen-bonded organic conductors: the chemical
 pressure effect on hydrogen-bond-mediated phase transition
;
_journal_issue 2
_journal_name_full CrystEngComm
_journal_page_first 367
_journal_paper_doi 10.1039/C6CE01763K
_journal_volume 19
_journal_year 2017
_chemical_formula_moiety 'C24 H15 F6 O8 P S8'
_chemical_formula_sum 'C24 H15 F6 O8 P S8'
_chemical_formula_weight 832.82
_space_group_crystal_system triclinic
_space_group_IT_number 2
_space_group_name_Hall '-P 1'
_space_group_name_H-M_alt 'P -1'
_symmetry_space_group_name_Hall '-P 1'
_symmetry_space_group_name_H-M 'P -1'
_atom_sites_solution_hydrogens geom
_atom_sites_solution_primary direct
_atom_sites_solution_secondary difmap
_audit_update_record
;
2016-08-02 deposited with the CCDC.
2016-12-01 downloaded from the CCDC.
;
_cell_angle_alpha 65.3729(10)
_cell_angle_beta 85.6015(12)
_cell_angle_gamma 79.4580(12)
_cell_formula_units_Z 1
_cell_length_a 7.2482(2)
_cell_length_b 10.2680(3)
_cell_length_c 10.8587(7)
_cell_measurement_reflns_used 4767
_cell_measurement_temperature 270
_cell_measurement_theta_max 45.66
_cell_measurement_theta_min 2.90
_cell_volume 722.24(6)
_computing_cell_refinement PROCESS-AUTO
_computing_data_collection PROCESS-AUTO
_computing_data_reduction PROCESS-AUTO
_computing_molecular_graphics 'CrystalStructure 4.1'
_computing_publication_material 'CrystalStructure 4.1 (Rigaku, 2014)'
_computing_structure_refinement 'SHELXL97 (Sheldrick, 2008)'
_computing_structure_solution 'SIR2004 (Burla, et al., 2005)'
_diffrn_ambient_temperature 270
_diffrn_measured_fraction_theta_full 0.579
_diffrn_measured_fraction_theta_max 0.579
_diffrn_measurement_device_type 'Rigaku R-AXIS RAPID'
_diffrn_radiation_type synchrotron
_diffrn_radiation_wavelength 1.00000
_diffrn_reflns_av_R_equivalents 0.0259
_diffrn_reflns_Laue_measured_fraction_full 0.000
_diffrn_reflns_Laue_measured_fraction_max 0.000
_diffrn_reflns_limit_h_max 9
_diffrn_reflns_limit_h_min -6
_diffrn_reflns_limit_k_max 14
_diffrn_reflns_limit_k_min -11
_diffrn_reflns_limit_l_max 15
_diffrn_reflns_limit_l_min -15
_diffrn_reflns_number 3395
_diffrn_reflns_point_group_measured_fraction_full 0.000
_diffrn_reflns_point_group_measured_fraction_max 0.000
_diffrn_reflns_theta_full 45.580
_diffrn_reflns_theta_max 45.580
_diffrn_reflns_theta_min 2.903
_diffrn_standards_number 0
_exptl_absorpt_coefficient_mu 0.000
_exptl_absorpt_correction_type none
_exptl_crystal_colour black
_exptl_crystal_density_diffrn 1.915
_exptl_crystal_density_method 'not measured'
_exptl_crystal_description plete
_exptl_crystal_F_000 420.00
_exptl_crystal_preparation ', Magnetic properties'
_exptl_crystal_size_max 0.500
_exptl_crystal_size_mid 0.200
_exptl_crystal_size_min 0.020
_refine_diff_density_max 0.69
_refine_diff_density_min -0.82
_refine_ls_extinction_method none
_refine_ls_goodness_of_fit_ref 1.067
_refine_ls_hydrogen_treatment mixed
_refine_ls_number_parameters 227
_refine_ls_number_reflns 2554
_refine_ls_number_restraints 0
_refine_ls_R_factor_all 0.0555
_refine_ls_R_factor_gt 0.0546
_refine_ls_shift/su_max 0.000
_refine_ls_structure_factor_coef Fsqd
_refine_ls_weighting_details 'w = 1/[\s^2^(Fo^2^)+(0.1065P)^2^+0.3025P] where P=(Fo^2^+2Fc^2^)/3'
_refine_ls_weighting_scheme calc
_refine_ls_wR_factor_gt 0.1462
_refine_ls_wR_factor_ref 0.1478
_reflns_number_gt 2424
_reflns_number_total 2554
_reflns_threshold_expression F^2^>2.0\s(F^2^)
_cod_data_source_file c6ce01763k2.cif
_cod_data_source_block PF6_270
_cod_depositor_comments 'Adding full bibliography for 7227217--7227221.cif.'
_cod_database_code 7227221

loop_
_symmetry_equiv_pos_site_id
_space_group_symop_operation_xyz
1 +X,+Y,+Z
2 -X,-Y,-Z

loop_
_atom_site_label
_atom_site_type_symbol
_atom_site_fract_x
_atom_site_fract_y
_atom_site_fract_z
_atom_site_U_iso_or_equiv
_atom_site_adp_type
_atom_site_occupancy
_atom_site_site_symmetry_multiplicity
_atom_site_calc_flag
_atom_site_refinement_flags
S1 S 0.62040(12) 0.31414(7) 0.21459(5) 0.0355(3) Uani 1 2 d .
S2 S 0.69534(12) 0.37327(8) 0.44609(5) 0.0373(3) Uani 1 2 d .
S3 S 0.79199(11) 0.03165(7) 0.62952(5) 0.0332(3) Uani 1 2 d .
S4 S 0.72830(12) -0.02765(7) 0.39670(5) 0.0363(3) Uani 1 2 d .
P1 P 1.0 0.0 0.0 0.0387(4) Uani 1 1 d .
F5 F 0.8723(6) 0.1034(4) 0.0567(3) 0.1110(12) Uani 1 2 d .
F11 F 0.8241(4) -0.0201(3) -0.0642(3) 0.0819(9) Uani 1 2 d .
F17 F 1.0250(5) 0.1352(3) -0.1349(2) 0.0951(11) Uani 1 2 d .
O2 O 0.9669(3) -0.52319(19) 0.90195(17) 0.0400(6) Uani 1 2 d .
O3 O 0.8890(4) -0.5709(2) 0.6923(2) 0.0481(7) Uani 1 2 d .
O15 O 0.5378(4) 0.5983(2) 0.06705(17) 0.0407(6) Uani 1 2 d .
O16 O 0.6117(4) 0.6543(2) 0.29599(18) 0.0414(6) Uani 1 2 d .
C1 C 0.8245(4) -0.1512(3) 0.65788(19) 0.0272(7) Uani 1 2 d .
C2 C 0.5887(4) 0.4943(3) 0.1905(2) 0.0315(7) Uani 1 2 d .
C3 C 0.6262(4) 0.5203(3) 0.2973(2) 0.0317(8) Uani 1 2 d .
C6 C 0.7284(4) 0.0995(3) 0.4614(2) 0.0306(8) Uani 1 2 d .
C7 C 0.6844(4) 0.2469(3) 0.3823(2) 0.0302(7) Uani 1 2 d .
C8 C 0.7872(4) -0.1786(3) 0.5463(2) 0.0297(7) Uani 1 2 d .
C9 C 0.8652(4) -0.4323(3) 0.6792(2) 0.0325(8) Uani 1 2 d .
C10 C 0.9071(4) -0.4069(3) 0.7932(2) 0.0312(8) Uani 1 2 d .
C12 C 0.5759(6) 0.7366(3) 0.0547(3) 0.0479(10) Uani 1 2 d .
C13 C 0.5126(6) 0.7632(3) 0.1774(3) 0.0454(9) Uani 1 2 d .
C18 C 0.8850(4) -0.2647(3) 0.7811(2) 0.0284(8) Uani 1 2 d .
C19 C 0.8080(5) -0.3206(3) 0.5577(2) 0.0336(8) Uani 1 2 d .
H12A H 0.51169 0.81373 -0.02441 0.0575 Uiso 1 2 calc R
H12B H 0.70951 0.73811 0.04199 0.0575 Uiso 1 2 calc R
H13A H 0.53452 0.85844 0.16452 0.0545 Uiso 1 2 calc R
H13B H 0.37893 0.7618 0.19019 0.0545 Uiso 1 2 calc R
H14 H 0.909(4) -0.250(3) 0.860(3) 0.036(7) Uiso 1 2 d .
H20 H 0.787(5) -0.343(4) 0.483(3) 0.048(9) Uiso 1 2 d .
H21 H 1.0 -0.5 1.0 0.22(5) Uiso 1 1 d .
H22 H 0.908(5) -0.627(4) 0.784(4) 0.047(9) Uiso 1 2 d .

loop_
_atom_site_aniso_label
_atom_site_aniso_U_11
_atom_site_aniso_U_22
_atom_site_aniso_U_33
_atom_site_aniso_U_12
_atom_site_aniso_U_13
_atom_site_aniso_U_23
S1 0.0465(7) 0.0283(4) 0.0284(3) -0.0017(5) -0.0094(3) -0.0086(2)
S2 0.0473(7) 0.0363(4) 0.0260(3) -0.0041(5) -0.0049(3) -0.0107(2)
S3 0.0403(7) 0.0295(4) 0.0262(3) -0.0023(5) -0.0042(3) -0.0088(2)
S4 0.0453(7) 0.0339(4) 0.0251(3) -0.0031(5) -0.0084(3) -0.0077(2)
P1 0.0529(10) 0.0235(5) 0.0358(4) 0.0001(7) -0.0122(4) -0.0090(3)
F5 0.127(4) 0.099(2) 0.125(2) 0.019(2) -0.005(2) -0.078(2)
F11 0.087(2) 0.0575(14) 0.0941(16) -0.0125(17) -0.0449(15) -0.0168(12)
F17 0.135(3) 0.0675(16) 0.0593(12) -0.039(2) -0.0181(14) 0.0092(10)
O2 0.0539(19) 0.0268(10) 0.0314(7) -0.0004(13) -0.0101(8) -0.0051(7)
O3 0.067(2) 0.0311(11) 0.0454(10) -0.0041(14) -0.0141(11) -0.0144(8)
O15 0.0590(19) 0.0255(10) 0.0313(7) 0.0024(13) -0.0160(9) -0.0067(7)
O16 0.0563(18) 0.0335(11) 0.0363(8) -0.0019(13) -0.0056(9) -0.0174(8)
C1 0.0255(19) 0.0266(12) 0.0245(8) -0.0017(15) -0.0031(9) -0.0064(8)
C2 0.035(2) 0.0278(13) 0.0273(9) -0.0008(16) -0.0059(10) -0.0076(8)
C3 0.034(2) 0.0297(14) 0.0283(9) -0.0012(17) -0.0026(10) -0.0106(9)
C6 0.031(2) 0.0301(14) 0.0248(8) -0.0021(17) -0.0022(10) -0.0063(8)
C7 0.029(2) 0.0296(13) 0.0256(8) -0.0015(15) -0.0029(9) -0.0063(8)
C8 0.029(2) 0.0323(13) 0.0245(8) -0.0040(16) -0.0031(9) -0.0083(8)
C9 0.033(2) 0.0317(14) 0.0316(9) -0.0043(17) -0.0045(10) -0.0115(9)
C10 0.030(2) 0.0326(14) 0.0268(8) -0.0059(16) -0.0030(9) -0.0076(9)
C12 0.073(3) 0.0294(14) 0.0357(11) -0.006(2) -0.0072(14) -0.0072(10)
C13 0.055(3) 0.0312(15) 0.0445(13) 0.0043(19) -0.0089(14) -0.0134(11)
C18 0.029(2) 0.0300(14) 0.0222(8) -0.0008(16) -0.0037(9) -0.0080(8)
C19 0.036(2) 0.0364(15) 0.0293(9) -0.0048(17) -0.0062(10) -0.0142(9)

loop_
_atom_type_symbol
_atom_type_description
_atom_type_scat_dispersion_real
_atom_type_scat_dispersion_imag
_atom_type_scat_source
C C 0.0000 0.0000
;
International Tables for Crystallography
(Vol. C, Tables 4.2.6.8 and 6.1.1.4)
;
H H 0.0000 0.0000
;
International Tables for Crystallography
(Vol. C, Table 6.1.1.4)
;
O O 0.0000 0.0000
;
International Tables for Crystallography
(Vol. C, Tables 4.2.6.8 and 6.1.1.4)
;
S S 0.0000 0.0000
;
International Tables for Crystallography
(Vol. C, Tables 4.2.6.8 and 6.1.1.4)
;
F F 0.0000 0.0000
;
International Tables for Crystallography
(Vol. C, Tables 4.2.6.8 and 6.1.1.4)
;
P P 0.0000 0.0000
;
International Tables for Crystallography
(Vol. C, Tables 4.2.6.8 and 6.1.1.4)
;

loop_
_geom_angle_atom_site_label_1
_geom_angle_atom_site_label_2
_geom_angle_atom_site_label_3
_geom_angle
_geom_angle_publ_flag
_geom_angle_site_symmetry_1
_geom_angle_site_symmetry_3
C2 S1 C7 94.56(13) yes . .
C3 S2 C7 94.44(13) yes . .
C1 S3 C6 96.04(13) yes . .
C6 S4 C8 96.33(12) yes . .
F5 P1 F5 180.0(3) yes . 2_755
F5 P1 F11 91.22(19) yes . .
F5 P1 F11 88.78(19) yes . 2_755
F5 P1 F17 89.39(15) yes . .
F5 P1 F17 90.61(15) yes . 2_755
F5 P1 F11 88.78(19) yes 2_755 .
F5 P1 F11 91.22(19) yes 2_755 2_755
F5 P1 F17 90.61(15) yes 2_755 .
F5 P1 F17 89.39(15) yes 2_755 2_755
F11 P1 F11 180.00(19) yes . 2_755
F11 P1 F17 89.34(15) yes . .
F11 P1 F17 90.66(15) yes . 2_755
F11 P1 F17 90.66(15) yes 2_755 .
F11 P1 F17 89.34(15) yes 2_755 2_755
F17 P1 F17 180.0(2) yes . 2_755
C2 O15 C12 110.3(2) yes . .
C3 O16 C13 110.9(3) yes . .
S3 C1 C8 115.44(15) yes . .
S3 C1 C18 123.5(2) yes . .
C8 C1 C18 121.1(3) yes . .
S1 C2 O15 118.9(2) yes . .
S1 C2 C3 116.66(16) yes . .
O15 C2 C3 124.4(3) yes . .
S2 C3 O16 117.52(19) yes . .
S2 C3 C2 117.8(2) yes . .
O16 C3 C2 124.65(19) yes . .
S3 C6 S4 115.86(13) yes . .
S3 C6 C7 122.3(2) yes . .
S4 C6 C7 121.84(19) yes . .
S1 C7 S2 116.48(14) yes . .
S1 C7 C6 122.1(2) yes . .
S2 C7 C6 121.39(19) yes . .
S4 C8 C1 116.2(2) yes . .
S4 C8 C19 123.4(2) yes . .
C1 C8 C19 120.27(19) yes . .
O3 C9 C10 118.2(2) yes . .
O3 C9 C19 119.8(3) yes . .
C10 C9 C19 122.0(3) yes . .
O2 C10 C9 115.8(3) yes . .
O2 C10 C18 125.3(3) yes . .
C9 C10 C18 118.93(19) yes . .
O15 C12 C13 111.3(2) yes . .
O16 C13 C12 110.9(3) yes . .
C1 C18 C10 119.0(3) yes . .
C8 C19 C9 118.7(3) yes . .
C10 O2 H21 115.2(2) no . .
C9 O3 H22 105(3) no . .
O15 C12 H12A 109.365 no . .
O15 C12 H12B 109.369 no . .
C13 C12 H12A 109.372 no . .
C13 C12 H12B 109.368 no . .
H12A C12 H12B 107.996 no . .
O16 C13 H13A 109.473 no . .
O16 C13 H13B 109.467 no . .
C12 C13 H13A 109.468 no . .
C12 C13 H13B 109.470 no . .
H13A C13 H13B 108.053 no . .
C1 C18 H14 123.4(17) no . .
C10 C18 H14 117.5(17) no . .
C8 C19 H20 122.3(19) no . .
C9 C19 H20 119.0(19) no . .
O2 H21 O2 180.00(18) no . 2_747

loop_
_geom_bond_atom_site_label_1
_geom_bond_atom_site_label_2
_geom_bond_distance
_geom_bond_publ_flag
_geom_bond_site_symmetry_2
S1 C2 1.730(3) yes .
S1 C7 1.724(2) yes .
S2 C3 1.719(2) yes .
S2 C7 1.722(3) yes .
S3 C1 1.745(3) yes .
S3 C6 1.727(2) yes .
S4 C6 1.721(3) yes .
S4 C8 1.7286(19) yes .
P1 F5 1.569(4) yes .
P1 F5 1.569(4) yes 2_755
P1 F11 1.583(3) yes .
P1 F11 1.583(3) yes 2_755
P1 F17 1.569(2) yes .
P1 F17 1.569(2) yes 2_755
O2 C10 1.312(2) yes .
O3 C9 1.350(4) yes .
O15 C2 1.346(2) yes .
O15 C12 1.445(4) yes .
O16 C3 1.354(4) yes .
O16 C13 1.440(3) yes .
C1 C8 1.408(4) yes .
C1 C18 1.394(3) yes .
C2 C3 1.351(4) yes .
C6 C7 1.382(3) yes .
C8 C19 1.391(4) yes .
C9 C10 1.431(4) yes .
C9 C19 1.370(3) yes .
C10 C18 1.390(4) yes .
C12 C13 1.491(5) yes .
O2 H21 1.233(2) no .
O3 H22 0.93(3) no .
C12 H12A 0.970 no .
C12 H12B 0.970 no .
C13 H13A 0.970 no .
C13 H13B 0.970 no .
C18 H14 0.97(4) no .
C19 H20 0.96(4) no .

loop_
_geom_contact_atom_site_label_1
_geom_contact_atom_site_label_2
_geom_contact_distance
_geom_contact_publ_flag
_geom_contact_site_symmetry_2
S1 S4 3.2074(8) no .
S2 S3 3.2022(9) no .
O2 O3 2.640(3) no .
O2 C10 3.248(3) no 2_747
O2 C18 3.348(3) no 2_747
O2 C19 3.596(3) no .
O15 O16 2.882(3) no .
C1 C9 2.759(4) no .
C2 C13 2.660(5) no .
C3 C12 2.642(3) no .
C8 C10 2.796(3) no .
C18 C19 2.830(4) no .
S1 F5 3.482(4) no .
S1 O15 3.057(2) no 2_665
S1 C18 3.529(3) no 2_756
S2 O3 3.405(3) no 1_565
S2 O16 3.390(2) no 2_666
S2 C9 3.423(3) no 2_756
S2 C19 3.541(3) no 2_756
S3 S4 3.4609(12) no 2_756
S3 F11 3.162(3) no 1_556
S4 S3 3.4609(12) no 2_756
S4 F5 3.509(3) no .
F5 S1 3.482(4) no .
F5 S4 3.509(3) no .
F5 C12 3.422(5) no 2_665
F5 C13 3.593(5) no 2_665
F5 C18 3.594(6) no 2_756
F11 S3 3.162(3) no 1_554
F11 C12 3.122(5) no 1_545
F11 C13 3.135(4) no 2_665
F11 C18 3.511(4) no 1_554
F17 O3 2.841(3) no 1_564
F17 O16 3.590(4) no 2_765
O2 O15 3.543(3) no 2_756
O2 C2 3.328(4) no 2_756
O2 C3 3.518(3) no 2_756
O2 C12 3.568(4) no 2_756
O3 S2 3.405(3) no 1_545
O3 F17 2.841(3) no 1_546
O3 O16 3.562(4) no 2_756
O15 S1 3.057(2) no 2_665
O15 O2 3.543(3) no 2_756
O15 O15 3.078(4) no 2_665
O15 C2 3.534(4) no 2_665
O16 S2 3.390(2) no 2_666
O16 F17 3.590(4) no 2_765
O16 O3 3.562(4) no 2_756
O16 C19 3.396(4) no 1_565
C1 C6 3.446(4) no 2_756
C1 C7 3.559(4) no 2_756
C2 O2 3.328(4) no 2_756
C2 O15 3.534(4) no 2_665
C2 C9 3.540(4) no 2_656
C3 O2 3.518(3) no 2_756
C3 C10 3.573(4) no 2_756
C6 C1 3.446(4) no 2_756
C7 C1 3.559(4) no 2_756
C7 C8 3.577(4) no 2_656
C7 C18 3.466(4) no 2_756
C7 C19 3.578(4) no 2_656
C8 C7 3.577(4) no 2_656
C9 S2 3.423(3) no 2_756
C9 C2 3.540(4) no 2_656
C10 C3 3.573(4) no 2_756
C12 F5 3.422(5) no 2_665
C12 F11 3.122(5) no 1_565
C12 O2 3.568(4) no 2_756
C12 C18 3.585(4) no 1_564
C13 F5 3.593(5) no 2_665
C13 F11 3.135(4) no 2_665
C18 S1 3.529(3) no 2_756
C18 F5 3.594(6) no 2_756
C18 F11 3.511(4) no 1_556
C18 C7 3.466(4) no 2_756
C18 C12 3.585(4) no 1_546
C19 S2 3.541(3) no 2_756
C19 O16 3.396(4) no 1_545
C19 C7 3.578(4) no 2_656
S3 H14 2.96(3) no .
S4 H20 2.93(4) no .
O2 H14 2.60(3) no .
O2 H14 2.73(2) no 2_747
O2 H22 2.08(5) no .
O3 H20 2.53(3) no .
O15 H13A 3.2534 no .
O15 H13B 2.6191 no .
O16 H12A 3.2428 no .
O16 H12B 2.6068 no .
C1 H20 3.31(5) no .
C2 H12A 3.1092 no .
C2 H12B 2.6186 no .
C2 H13A 3.5803 no .
C2 H13B 2.8850 no .
C3 H12A 3.5674 no .
C3 H12B 2.8497 no .
C3 H13A 3.1151 no .
C3 H13B 2.6462 no .
C8 H14 3.33(3) no .
C9 H14 3.29(4) no .
C9 H21 3.439(3) no .
C10 H20 3.31(4) no .
C10 H22 2.30(5) no .
C18 H21 2.6391(19) no .
C19 H22 3.07(3) no .
H12A H13A 2.3047 no .
H12A H13B 2.3342 no .
H12B H13A 2.3331 no .
H12B H13B 2.8128 no .
H14 H21 2.37(3) no .
H20 H22 3.39(4) no .
H21 H22 3.28(5) no .
H21 H22 3.28(5) no 2_747
S1 H12A 3.1509 no 2_665
S1 H14 3.45(3) no 2_756
S2 H20 3.29(4) no 1_565
S2 H20 3.57(4) no 2_656
S3 H13A 3.4915 no 2_666
S3 H13B 3.4630 no 2_666
P1 H12B 3.5742 no 1_545
P1 H12B 3.5742 no 2_765
P1 H13B 3.4631 no 1_645
P1 H13B 3.4631 no 2_665
P1 H22 3.53(3) no 1_564
P1 H22 3.53(3) no 2_746
F5 H12A 2.7620 no 2_665
F5 H12B 3.5827 no 2_765
F5 H13B 3.0252 no 2_665
F5 H14 2.79(4) no 2_756
F5 H22 3.13(3) no 1_564
F11 H12A 2.9793 no 1_545
F11 H12A 3.2852 no 2_665
F11 H12B 2.5309 no 1_545
F11 H13A 3.1154 no 1_545
F11 H13A 2.8370 no 2_665
F11 H13B 2.6323 no 2_665
F11 H14 2.76(4) no 1_554
F17 H12B 2.9528 no 2_765
F17 H13A 3.1942 no 2_765
F17 H13B 2.9424 no 2_665
F17 H22 2.24(4) no 1_564
O2 H12B 2.8191 no 2_756
O3 H13B 2.8584 no 2_656
O3 H20 3.14(4) no 2_746
O15 H14 3.52(3) no 1_564
O15 H21 3.431(2) no 1_564
O15 H22 3.52(4) no 2_656
O16 H20 2.49(4) no 1_565
O16 H22 3.51(4) no 2_756
C2 H21 3.491(3) no 1_564
C3 H20 3.27(5) no 1_565
C12 H14 3.07(3) no 1_564
C13 H22 3.51(4) no 2_656
C18 H12A 3.4892 no 1_546
C18 H12B 3.0246 no 1_546
H12A S1 3.1509 no 2_665
H12A F5 2.7620 no 2_665
H12A F11 2.9793 no 1_565
H12A F11 3.2852 no 2_665
H12A C18 3.4892 no 1_564
H12A H13A 3.0258 no 2_675
H12A H14 3.1209 no 1_564
H12B P1 3.5742 no 1_565
H12B F5 3.5827 no 2_765
H12B F11 2.5309 no 1_565
H12B F17 2.9528 no 2_765
H12B O2 2.8191 no 2_756
H12B C18 3.0246 no 1_564
H12B H14 2.3296 no 1_564
H12B H21 3.0850 no 1_564
H12B H22 3.2272 no 2_756
H13A S3 3.4915 no 2_666
H13A F11 3.1154 no 1_565
H13A F11 2.8370 no 2_665
H13A F17 3.1942 no 2_765
H13A H12A 3.0258 no 2_675
H13A H13A 3.5430 no 2_675
H13B S3 3.4630 no 2_666
H13B P1 3.4631 no 1_465
H13B F5 3.0252 no 2_665
H13B F11 2.6323 no 2_665
H13B F17 2.9424 no 2_665
H13B O3 2.8584 no 2_656
H13B H22 2.6387 no 2_656
H14 S1 3.45(3) no 2_756
H14 F5 2.79(4) no 2_756
H14 F11 2.76(4) no 1_556
H14 O15 3.52(3) no 1_546
H14 C12 3.07(3) no 1_546
H14 H12A 3.1209 no 1_546
H14 H12B 2.3296 no 1_546
H20 S2 3.29(4) no 1_545
H20 S2 3.57(4) no 2_656
H20 O3 3.14(4) no 2_746
H20 O16 2.49(4) no 1_545
H20 C3 3.27(5) no 1_545
H20 H22 3.59(5) no 2_746
H21 O15 3.431(2) no 1_546
H21 O15 3.431(2) no 2_756
H21 C2 3.491(3) no 1_546
H21 C2 3.491(3) no 2_756
H21 H12B 3.0850 no 1_546
H21 H12B 3.0850 no 2_756
H22 P1 3.53(3) no 1_546
H22 F5 3.13(3) no 1_546
H22 F17 2.24(4) no 1_546
H22 O15 3.52(4) no 2_656
H22 O16 3.51(4) no 2_756
H22 C13 3.51(4) no 2_656
H22 H12B 3.2272 no 2_756
H22 H13B 2.6387 no 2_656
H22 H20 3.59(5) no 2_746

loop_
_geom_hbond_atom_site_label_D
_geom_hbond_atom_site_label_H
_geom_hbond_atom_site_label_A
_geom_hbond_site_symmetry_A
_geom_hbond_distance_DA
_geom_hbond_distance_DH
_geom_hbond_distance_HA
_geom_hbond_angle_DHA
_geom_hbond_publ_flag
O3 H22 F17 1_546 2.841(3) 0.93(3) 2.24(4) 122(4) no
O3 H22 O2 . 2.640(3) 0.93(3) 2.08(5) 117(3) no

loop_
_geom_torsion_atom_site_label_1
_geom_torsion_atom_site_label_2
_geom_torsion_atom_site_label_3
_geom_torsion_atom_site_label_4
_geom_torsion
_geom_torsion_publ_flag
C2 S1 C7 S2 -1.7(2) no
C2 S1 C7 C6 179.5(2) no
C7 S1 C2 O15 178.8(2) no
C7 S1 C2 C3 1.9(2) no
C3 S2 C7 S1 1.1(2) no
C3 S2 C7 C6 179.9(2) no
C7 S2 C3 O16 179.7(2) no
C7 S2 C3 C2 0.3(2) no
C1 S3 C6 S4 -1.26(19) no
C1 S3 C6 C7 -179.8(2) no
C6 S3 C1 C8 -1.4(2) no
C6 S3 C1 C18 178.0(2) no
C6 S4 C8 C1 -3.8(2) no
C6 S4 C8 C19 179.7(2) no
C8 S4 C6 S3 2.8(2) no
C8 S4 C6 C7 -178.6(2) no
C2 O15 C12 C13 -45.2(3) no
C12 O15 C2 S1 -161.8(2) no
C12 O15 C2 C3 14.8(4) no
C3 O16 C13 C12 -42.8(4) no
C13 O16 C3 S2 -166.7(2) no
C13 O16 C3 C2 12.7(4) no
S3 C1 C8 S4 3.6(3) no
S3 C1 C8 C19 -179.81(17) no
S3 C1 C18 C10 -179.80(17) no
C8 C1 C18 C10 -0.4(4) no
C18 C1 C8 S4 -175.9(2) no
C18 C1 C8 C19 0.8(4) no
S1 C2 C3 S2 -1.6(3) no
S1 C2 C3 O16 179.0(2) no
O15 C2 C3 S2 -178.3(2) no
O15 C2 C3 O16 2.3(5) no
S3 C6 C7 S1 -179.83(17) no
S3 C6 C7 S2 1.4(4) no
S4 C6 C7 S1 1.7(4) no
S4 C6 C7 S2 -177.00(17) no
S4 C8 C19 C9 176.38(19) no
C1 C8 C19 C9 0.0(4) no
O3 C9 C10 O2 0.3(4) no
O3 C9 C10 C18 179.4(2) no
O3 C9 C19 C8 -179.1(2) no
C10 C9 C19 C8 -1.1(4) no
C19 C9 C10 O2 -177.6(3) no
C19 C9 C10 C18 1.5(4) no
O2 C10 C18 C1 178.4(2) no
C9 C10 C18 C1 -0.6(4) no
O15 C12 C13 O16 61.8(4) no
